data_4104093
loop_
_publ_author_name
'Zhen-Jiang Xu'
'Ran Fang'
'Cunyuan Zhao'
'Jie-Sheng Huang'
'Gong-Yong Li'
'Nianyong Zhu'
'Chi-Ming Che'

_publ_section_title
;
 cis-\b-Bis(carbonyl) Ruthenium-Salen Complexes: X-ray Crystal Structures
 and Remarkable Catalytic Properties toward Asymmetric Intramolecular
 Alkene Cyclopropanation
;
_journal_name_full 'Journal of the American Chemical Society'
_journal_page_first 4405
_journal_page_last 4417
_journal_paper_doi 10.1021/ja8086399
_journal_volume 131
_journal_year 2009
_chemical_formula_moiety 'C52.50 H55 Cl N2 O4 Ru'
_chemical_formula_sum 'C52.5 H55 Cl N2 O4 Ru'
_chemical_formula_weight 914.51
_chemical_name_systematic
;
 ?
;
_space_group_IT_number 2
_symmetry_cell_setting triclinic
_symmetry_space_group_name_Hall '-P 1'
_symmetry_space_group_name_H-M 'P -1'
_atom_sites_solution_hydrogens geom
_atom_sites_solution_primary direct
_atom_sites_solution_secondary difmap
_audit_creation_method SHELXL-97
_cell_angle_alpha 85.14(3)
_cell_angle_beta 88.56(3)
_cell_angle_gamma 68.73(3)
_cell_formula_units_Z 4
_cell_length_a 15.678(3)
_cell_length_b 16.111(3)
_cell_length_c 20.109(4)
_cell_measurement_reflns_used 0
_cell_measurement_temperature 301(2)
_cell_measurement_theta_max 0
_cell_measurement_theta_min 0
_cell_volume 4716.2(19)
_computing_cell_refinement scalepack
_computing_data_collection marcontrol
_computing_data_reduction denzo
_computing_molecular_graphics 'Ortep-3 for Windows (Farrugia, 1997)'
_computing_publication_material 'WinGX publication routines (Farrugia, 1999)'
_computing_structure_refinement 'SHELXL-97 (Sheldrick, 1997)'
_computing_structure_solution SIR-97
_diffrn_ambient_temperature 301(2)
_diffrn_measured_fraction_theta_full 0.651
_diffrn_measured_fraction_theta_max 0.651
_diffrn_measurement_device_type 'marresearch IPDS mar300'
_diffrn_measurement_method oscillation
_diffrn_radiation_monochromator graphite
_diffrn_radiation_source 'fine-focus sealed tube'
_diffrn_radiation_type MoK\a
_diffrn_radiation_wavelength 0.71073
_diffrn_reflns_av_R_equivalents 0.0475
_diffrn_reflns_av_sigmaI/netI 0.1606
_diffrn_reflns_limit_h_max 16
_diffrn_reflns_limit_h_min -16
_diffrn_reflns_limit_k_max 17
_diffrn_reflns_limit_k_min -17
_diffrn_reflns_limit_l_max 22
_diffrn_reflns_limit_l_min -23
_diffrn_reflns_number 21678
_diffrn_reflns_theta_full 25.17
_diffrn_reflns_theta_max 25.17
_diffrn_reflns_theta_min 1.56
_exptl_absorpt_coefficient_mu 0.435
_exptl_absorpt_correction_type none
_exptl_crystal_colour 'dark brown'
_exptl_crystal_density_diffrn 1.288
_exptl_crystal_density_method 'not measured'
_exptl_crystal_description prism
_exptl_crystal_F_000 1908
_exptl_crystal_size_max 0.5
_exptl_crystal_size_mid 0.4
_exptl_crystal_size_min 0.25
_refine_diff_density_max 0.424
_refine_diff_density_min -0.374
_refine_diff_density_rms 0.062
_refine_ls_extinction_method none
_refine_ls_goodness_of_fit_ref 0.760
_refine_ls_hydrogen_treatment mixed
_refine_ls_matrix_type full
_refine_ls_number_parameters 1084
_refine_ls_number_reflns 11032
_refine_ls_number_restraints 51
_refine_ls_restrained_S_all 0.764
_refine_ls_R_factor_all 0.0873
_refine_ls_R_factor_gt 0.0421
_refine_ls_shift/su_max 0.001
_refine_ls_shift/su_mean 0.000
_refine_ls_structure_factor_coef Fsqd
_refine_ls_weighting_details 'calc w=1/[\s^2^(Fo^2^)+(0.0000P)^2^+0.0000P] where P=(Fo^2^+2Fc^2^)/3'
_refine_ls_weighting_scheme calc
_refine_ls_wR_factor_gt 0.0928
_refine_ls_wR_factor_ref 0.0989
_reflns_number_gt 5425
_reflns_number_total 11032
_reflns_threshold_expression >2sigma(I)
_cod_data_source_file ja8086399_si_001_3.cif
_cod_data_source_block complex_2a
_cod_original_cell_volume 4716.2(16)
_cod_original_formula_sum 'C52.50 H55 Cl N2 O4 Ru'
_cod_database_code 4104093

loop_
_symmetry_equiv_pos_as_xyz
'x, y, z'
'-x, -y, -z'

loop_
_atom_site_label
_atom_site_type_symbol
_atom_site_fract_x
_atom_site_fract_y
_atom_site_fract_z
_atom_site_U_iso_or_equiv
_atom_site_adp_type
_atom_site_occupancy
_atom_site_symmetry_multiplicity
_atom_site_calc_flag
_atom_site_refinement_flags
_atom_site_disorder_assembly
_atom_site_disorder_group
Ru1 Ru 0.57047(3) 0.18046(3) 0.02707(2) 0.05527(18) Uani 1 1 d . . .
Ru2 Ru 0.06744(3) 0.18676(3) 0.44719(2) 0.05930(18) Uani 1 1 d . . .
O1 O 0.4825(3) 0.0956(3) 0.1322(2) 0.0959(16) Uani 1 1 d . . .
O2 O 0.5843(4) 0.0325(4) -0.0585(3) 0.146(2) Uani 1 1 d . . .
O3 O 0.6237(2) 0.2416(2) -0.04753(15) 0.0604(11) Uani 1 1 d . . .
O4 O 0.4456(2) 0.2539(2) -0.01646(15) 0.0594(11) Uani 1 1 d . . .
O5 O 0.0768(4) 0.0502(5) 0.5577(3) 0.206(4) Uani 1 1 d . . .
O6 O -0.0156(3) 0.0968(3) 0.3576(2) 0.1080(17) Uani 1 1 d . . .
O7 O -0.0588(2) 0.2615(3) 0.48182(16) 0.0657(11) Uani 1 1 d . . .
O8 O 0.1202(2) 0.2537(2) 0.50753(16) 0.0653(12) Uani 1 1 d . . .
N1 N 0.7010(3) 0.1209(3) 0.0640(2) 0.0521(13) Uani 1 1 d . . .
N2 N 0.5560(3) 0.2876(3) 0.08381(18) 0.0478(12) Uani 1 1 d . . .
N3 N 0.0525(3) 0.2882(3) 0.37160(18) 0.0484(12) Uani 1 1 d . . .
N4 N 0.1993(3) 0.1237(3) 0.4175(2) 0.0567(13) Uani 1 1 d . . .
C1 C 0.5160(4) 0.1303(4) 0.0922(3) 0.069(2) Uani 1 1 d . . .
C2 C 0.5828(4) 0.0866(5) -0.0287(3) 0.075(2) Uani 1 1 d . . .
C3 C 0.7068(4) 0.2123(4) -0.0716(3) 0.0515(16) Uani 1 1 d . . .
C4 C 0.7228(4) 0.2445(3) -0.1373(3) 0.0500(15) Uani 1 1 d . . .
C5 C 0.8100(4) 0.2139(4) -0.1604(3) 0.0626(17) Uani 1 1 d . . .
H5 H 0.8194 0.2343 -0.2036 0.075 Uiso 1 1 calc R . .
C6 C 0.8868(4) 0.1547(4) -0.1254(3) 0.0651(18) Uani 1 1 d . A .
C7 C 0.8703(4) 0.1259(4) -0.0633(3) 0.0691(18) Uani 1 1 d . . .
H7 H 0.9195 0.0879 -0.0374 0.083 Uiso 1 1 calc R . .
C8 C 0.7822(4) 0.1506(4) -0.0357(3) 0.0546(16) Uani 1 1 d . . .
C9 C 0.7738(4) 0.1187(4) 0.0316(3) 0.0584(17) Uani 1 1 d . . .
H9 H 0.8284 0.0927 0.0554 0.070 Uiso 1 1 calc R . .
C10 C 0.7075(3) 0.0985(5) 0.1344(3) 0.0535(16) Uani 1 1 d . . .
C11 C 0.7131(4) 0.0128(4) 0.1609(4) 0.0656(17) Uani 1 1 d . . .
H11 H 0.7137 -0.0302 0.1326 0.079 Uiso 1 1 calc R . .
C12 C 0.7176(4) -0.0064(4) 0.2274(4) 0.0727(19) Uani 1 1 d . . .
H12 H 0.7240 -0.0638 0.2445 0.087 Uiso 1 1 calc R . .
C13 C 0.7130(4) 0.0574(5) 0.2712(3) 0.0642(17) Uani 1 1 d . . .
C14 C 0.7166(4) 0.0379(5) 0.3413(4) 0.086(2) Uani 1 1 d . . .
H14 H 0.7235 -0.0196 0.3587 0.104 Uiso 1 1 calc R . .
C15 C 0.7103(5) 0.0999(6) 0.3830(3) 0.097(2) Uani 1 1 d . . .
H15 H 0.7119 0.0856 0.4288 0.117 Uiso 1 1 calc R . .
C16 C 0.7013(4) 0.1859(6) 0.3581(4) 0.090(2) Uani 1 1 d . . .
H16 H 0.6978 0.2287 0.3874 0.108 Uiso 1 1 calc R . .
C17 C 0.6978(4) 0.2075(4) 0.2906(3) 0.0673(18) Uani 1 1 d . . .
H17 H 0.6911 0.2655 0.2749 0.081 Uiso 1 1 calc R . .
C18 C 0.7038(3) 0.1458(5) 0.2450(3) 0.0511(15) Uani 1 1 d . . .
C19 C 0.7034(3) 0.1637(4) 0.1748(3) 0.0460(14) Uani 1 1 d . . .
C20 C 0.7037(4) 0.2513(4) 0.1438(2) 0.0464(15) Uani 1 1 d . . .
C21 C 0.6335(4) 0.3087(4) 0.1027(3) 0.0444(15) Uani 1 1 d . . .
C22 C 0.6380(4) 0.3895(4) 0.0727(3) 0.0573(16) Uani 1 1 d . . .
H22 H 0.5904 0.4267 0.0450 0.069 Uiso 1 1 calc R . .
C23 C 0.7108(4) 0.4142(4) 0.0833(3) 0.0652(17) Uani 1 1 d . . .
H23 H 0.7119 0.4683 0.0640 0.078 Uiso 1 1 calc R . .
C24 C 0.7850(4) 0.3567(5) 0.1241(3) 0.0587(16) Uani 1 1 d . . .
C25 C 0.8622(5) 0.3810(5) 0.1347(3) 0.080(2) Uani 1 1 d . . .
H25 H 0.8635 0.4356 0.1166 0.096 Uiso 1 1 calc R . .
C26 C 0.9341(4) 0.3225(6) 0.1719(3) 0.087(2) Uani 1 1 d . . .
H26 H 0.9846 0.3379 0.1793 0.105 Uiso 1 1 calc R . .
C27 C 0.9330(4) 0.2410(5) 0.1989(3) 0.077(2) Uani 1 1 d . . .
H27 H 0.9833 0.2017 0.2231 0.092 Uiso 1 1 calc R . .
C28 C 0.8592(4) 0.2181(4) 0.1905(3) 0.0639(17) Uani 1 1 d . . .
H28 H 0.8595 0.1635 0.2098 0.077 Uiso 1 1 calc R . .
C29 C 0.7823(4) 0.2745(4) 0.1531(3) 0.0487(15) Uani 1 1 d . . .
C30 C 0.3776(3) 0.3106(4) 0.0142(3) 0.0501(15) Uani 1 1 d . . .
C31 C 0.2866(4) 0.3323(4) -0.0126(2) 0.0483(15) Uani 1 1 d . . .
C32 C 0.2158(4) 0.3935(4) 0.0184(3) 0.0561(16) Uani 1 1 d . . .
H32 H 0.1573 0.4065 0.0015 0.067 Uiso 1 1 calc R . .
C33 C 0.2233(4) 0.4382(4) 0.0729(3) 0.0541(16) Uani 1 1 d . . .
C34 C 0.3089(4) 0.4198(3) 0.0953(2) 0.0572(16) Uani 1 1 d . . .
H34 H 0.3172 0.4504 0.1303 0.069 Uiso 1 1 calc R . .
C35 C 0.3877(3) 0.3555(3) 0.0678(3) 0.0484(15) Uani 1 1 d . . .
C36 C 0.4753(4) 0.3481(4) 0.0926(2) 0.0538(16) Uani 1 1 d . . .
H36 H 0.4745 0.3932 0.1188 0.065 Uiso 1 1 calc R . .
C37 C 0.6424(4) 0.3083(4) -0.1793(3) 0.0610(17) Uani 1 1 d . . .
C38 C 0.5923(4) 0.3930(4) -0.1445(3) 0.085(2) Uani 1 1 d . . .
H38A H 0.5419 0.4317 -0.1718 0.128 Uiso 1 1 calc R . .
H38B H 0.6337 0.4232 -0.1376 0.128 Uiso 1 1 calc R . .
H38C H 0.5699 0.3776 -0.1022 0.128 Uiso 1 1 calc R . .
C39 C 0.5762(4) 0.2599(4) -0.1911(3) 0.084(2) Uani 1 1 d . . .
H39A H 0.5247 0.2994 -0.2170 0.127 Uiso 1 1 calc R . .
H39B H 0.5553 0.2421 -0.1489 0.127 Uiso 1 1 calc R . .
H39C H 0.6073 0.2080 -0.2147 0.127 Uiso 1 1 calc R . .
C40 C 0.6735(4) 0.3342(4) -0.2476(3) 0.104(3) Uani 1 1 d . . .
H40A H 0.6215 0.3745 -0.2727 0.156 Uiso 1 1 calc R . .
H40B H 0.7020 0.2816 -0.2709 0.156 Uiso 1 1 calc R . .
H40C H 0.7166 0.3630 -0.2422 0.156 Uiso 1 1 calc R . .
C41 C 0.9842(4) 0.1248(4) -0.1548(3) 0.095(2) Uani 1 1 d D . .
C42 C 0.9943(8) 0.1812(8) -0.2115(5) 0.089(4) Uiso 0.50 1 d PD A 1
H42A H 0.9751 0.2418 -0.1997 0.133 Uiso 0.50 1 calc PR A 1
H42B H 0.9571 0.1780 -0.2477 0.133 Uiso 0.50 1 calc PR A 1
H42C H 1.0572 0.1614 -0.2248 0.133 Uiso 0.50 1 calc PR A 1
C43 C 1.0139(7) 0.0269(7) -0.1683(5) 0.060(3) Uiso 0.50 1 d PD A 1
H43A H 1.0077 -0.0075 -0.1284 0.090 Uiso 0.50 1 calc PR A 1
H43B H 1.0767 0.0058 -0.1823 0.090 Uiso 0.50 1 calc PR A 1
H43C H 0.9761 0.0206 -0.2029 0.090 Uiso 0.50 1 calc PR A 1
C44 C 1.0529(7) 0.1278(7) -0.0947(5) 0.075(4) Uiso 0.50 1 d PD A 1
H44A H 1.0474 0.0904 -0.0564 0.112 Uiso 0.50 1 calc PR A 1
H44B H 1.0363 0.1881 -0.0829 0.112 Uiso 0.50 1 calc PR A 1
H44C H 1.1150 0.1067 -0.1101 0.112 Uiso 0.50 1 calc PR A 1
C42' C 1.0177(9) 0.1939(8) -0.1687(7) 0.107(5) Uiso 0.50 1 d PD A 2
H42D H 0.9679 0.2482 -0.1821 0.160 Uiso 0.50 1 calc PR A 2
H42E H 1.0615 0.1789 -0.2042 0.160 Uiso 0.50 1 calc PR A 2
H42F H 1.0466 0.2019 -0.1295 0.160 Uiso 0.50 1 calc PR A 2
C43' C 0.9693(11) 0.1020(11) -0.2390(6) 0.158(7) Uiso 0.50 1 d PD A 2
H43D H 0.9475 0.0534 -0.2381 0.237 Uiso 0.50 1 calc PR A 2
H43E H 1.0268 0.0863 -0.2618 0.237 Uiso 0.50 1 calc PR A 2
H43F H 0.9256 0.1543 -0.2619 0.237 Uiso 0.50 1 calc PR A 2
C44' C 1.0404(10) 0.0356(9) -0.1326(7) 0.129(6) Uiso 0.50 1 d PD A 2
H44D H 1.0029 0.0004 -0.1234 0.194 Uiso 0.50 1 calc PR A 2
H44E H 1.0726 0.0361 -0.0928 0.194 Uiso 0.50 1 calc PR A 2
H44F H 1.0837 0.0102 -0.1667 0.194 Uiso 0.50 1 calc PR A 2
C45 C 0.2729(4) 0.2879(5) -0.0741(3) 0.0636(18) Uani 1 1 d . . .
C46 C 0.3105(4) 0.1859(4) -0.0618(3) 0.091(2) Uani 1 1 d . . .
H46A H 0.3742 0.1656 -0.0502 0.137 Uiso 1 1 calc R . .
H46B H 0.3033 0.1600 -0.1016 0.137 Uiso 1 1 calc R . .
H46C H 0.2775 0.1682 -0.0260 0.137 Uiso 1 1 calc R . .
C47 C 0.1730(4) 0.3155(4) -0.0919(3) 0.095(2) Uani 1 1 d . . .
H47A H 0.1413 0.2975 -0.0554 0.142 Uiso 1 1 calc R . .
H47B H 0.1670 0.2874 -0.1309 0.142 Uiso 1 1 calc R . .
H47C H 0.1470 0.3793 -0.1009 0.142 Uiso 1 1 calc R . .
C48 C 0.3193(4) 0.3168(4) -0.1334(2) 0.089(2) Uani 1 1 d . . .
H48A H 0.3835 0.2992 -0.1242 0.133 Uiso 1 1 calc R . .
H48B H 0.2930 0.3806 -0.1419 0.133 Uiso 1 1 calc R . .
H48C H 0.3110 0.2891 -0.1719 0.133 Uiso 1 1 calc R . .
C49 C 0.1399(4) 0.5087(4) 0.1021(3) 0.0671(18) Uani 1 1 d . . .
C50 C 0.0920(4) 0.5824(5) 0.0492(3) 0.132(3) Uani 1 1 d . . .
H50A H 0.0761 0.5570 0.0120 0.198 Uiso 1 1 calc R . .
H50B H 0.1319 0.6134 0.0344 0.198 Uiso 1 1 calc R . .
H50C H 0.0373 0.6236 0.0674 0.198 Uiso 1 1 calc R . .
C51 C 0.0746(4) 0.4638(5) 0.1282(4) 0.134(3) Uani 1 1 d . . .
H51A H 0.0564 0.4380 0.0924 0.201 Uiso 1 1 calc R . .
H51B H 0.0215 0.5073 0.1464 0.201 Uiso 1 1 calc R . .
H51C H 0.1044 0.4177 0.1625 0.201 Uiso 1 1 calc R . .
C52 C 0.1628(4) 0.5483(5) 0.1597(3) 0.127(3) Uani 1 1 d . . .
H52A H 0.1922 0.5019 0.1938 0.191 Uiso 1 1 calc R . .
H52B H 0.1077 0.5899 0.1771 0.191 Uiso 1 1 calc R . .
H52C H 0.2032 0.5790 0.1455 0.191 Uiso 1 1 calc R . .
C53 C 0.0794(5) 0.0965(5) 0.5192(3) 0.077(2) Uani 1 1 d . . .
C54 C 0.0166(4) 0.1315(4) 0.3921(3) 0.0685(19) Uani 1 1 d . . .
C55 C -0.1274(4) 0.3121(4) 0.4434(3) 0.0522(16) Uani 1 1 d . . .
C56 C -0.2180(4) 0.3340(4) 0.4693(3) 0.0545(16) Uani 1 1 d . . .
C57 C -0.2885(4) 0.3886(4) 0.4294(3) 0.0640(18) Uani 1 1 d . . .
H57 H -0.3471 0.4032 0.4469 0.077 Uiso 1 1 calc R . .
C58 C -0.2810(4) 0.4253(4) 0.3637(3) 0.0566(16) Uani 1 1 d . . .
C59 C -0.1947(4) 0.4048(4) 0.3412(3) 0.0597(17) Uani 1 1 d . . .
H59 H -0.1857 0.4286 0.2990 0.072 Uiso 1 1 calc R . .
C60 C -0.1166(4) 0.3484(4) 0.3791(3) 0.0514(15) Uani 1 1 d . . .
C61 C -0.0292(4) 0.3429(4) 0.3528(2) 0.0548(16) Uani 1 1 d . . .
H61 H -0.0308 0.3842 0.3172 0.066 Uiso 1 1 calc R . .
C62 C 0.1283(3) 0.3099(4) 0.3459(2) 0.0482(15) Uani 1 1 d . . .
C63 C 0.1295(4) 0.3944(4) 0.3582(3) 0.0625(17) Uani 1 1 d . . .
H63 H 0.0806 0.4334 0.3806 0.075 Uiso 1 1 calc R . .
C64 C 0.1993(4) 0.4203(4) 0.3387(3) 0.0684(18) Uani 1 1 d . . .
H64 H 0.1969 0.4774 0.3460 0.082 Uiso 1 1 calc R . .
C65 C 0.2771(4) 0.3608(4) 0.3068(3) 0.0591(16) Uani 1 1 d . . .
C66 C 0.3536(5) 0.3844(5) 0.2891(3) 0.0779(19) Uani 1 1 d . . .
H66 H 0.3522 0.4414 0.2955 0.093 Uiso 1 1 calc R . .
C67 C 0.4288(4) 0.3247(6) 0.2630(3) 0.083(2) Uani 1 1 d . . .
H67 H 0.4795 0.3401 0.2524 0.099 Uiso 1 1 calc R . .
C68 C 0.4303(4) 0.2409(5) 0.2519(3) 0.081(2) Uani 1 1 d . . .
H68 H 0.4823 0.2006 0.2335 0.098 Uiso 1 1 calc R . .
C69 C 0.3573(4) 0.2155(4) 0.2672(2) 0.0654(18) Uani 1 1 d . . .
H69 H 0.3603 0.1586 0.2590 0.079 Uiso 1 1 calc R . .
C70 C 0.2774(4) 0.2751(4) 0.2955(2) 0.0540(16) Uani 1 1 d . . .
C71 C 0.2016(4) 0.2506(4) 0.3141(2) 0.0483(15) Uani 1 1 d . . .
C72 C 0.2028(3) 0.1615(4) 0.2995(3) 0.0493(15) Uani 1 1 d . . .
C73 C 0.2095(3) 0.0981(5) 0.3500(3) 0.0549(16) Uani 1 1 d . . .
C74 C 0.2165(4) 0.0101(4) 0.3389(3) 0.0706(18) Uani 1 1 d . . .
H74 H 0.2203 -0.0315 0.3748 0.085 Uiso 1 1 calc R . .
C75 C 0.2176(4) -0.0126(4) 0.2766(4) 0.0742(19) Uani 1 1 d . . .
H75 H 0.2241 -0.0708 0.2694 0.089 Uiso 1 1 calc R . .
C76 C 0.2090(4) 0.0496(5) 0.2216(3) 0.0656(18) Uani 1 1 d . . .
C77 C 0.2058(4) 0.0267(5) 0.1557(4) 0.086(2) Uani 1 1 d . . .
H77 H 0.2119 -0.0312 0.1479 0.103 Uiso 1 1 calc R . .
C78 C 0.1939(5) 0.0899(7) 0.1036(4) 0.101(3) Uani 1 1 d . . .
H78 H 0.1903 0.0749 0.0603 0.121 Uiso 1 1 calc R . .
C79 C 0.1870(4) 0.1770(5) 0.1141(3) 0.087(2) Uani 1 1 d . . .
H79 H 0.1795 0.2193 0.0781 0.104 Uiso 1 1 calc R . .
C80 C 0.1915(3) 0.1991(4) 0.1775(3) 0.0671(18) Uani 1 1 d . . .
H80 H 0.1876 0.2567 0.1841 0.080 Uiso 1 1 calc R . .
C81 C 0.2017(3) 0.1370(5) 0.2331(3) 0.0535(16) Uani 1 1 d . . .
C82 C 0.2704(4) 0.1145(4) 0.4526(3) 0.0641(18) Uani 1 1 d . . .
H82 H 0.3266 0.0818 0.4345 0.077 Uiso 1 1 calc R . .
C83 C 0.2741(4) 0.1479(4) 0.5157(3) 0.0541(16) Uani 1 1 d . . .
C84 C 0.1983(4) 0.2191(4) 0.5394(3) 0.0605(17) Uani 1 1 d . . .
C85 C 0.2110(4) 0.2544(4) 0.5998(3) 0.0630(17) Uani 1 1 d . . .
C86 C 0.2941(4) 0.2176(4) 0.6321(3) 0.0718(18) Uani 1 1 d . . .
H86 H 0.3008 0.2405 0.6717 0.086 Uiso 1 1 calc R . .
C87 C 0.3689(4) 0.1482(4) 0.6094(3) 0.0656(17) Uani 1 1 d . B .
C88 C 0.3586(4) 0.1155(4) 0.5507(3) 0.0696(18) Uani 1 1 d . . .
H88 H 0.4082 0.0710 0.5334 0.084 Uiso 1 1 calc R . .
C89 C -0.2345(4) 0.2978(5) 0.5394(3) 0.0732(19) Uani 1 1 d . . .
C90 C -0.3362(4) 0.3243(5) 0.5560(3) 0.112(3) Uani 1 1 d . . .
H90A H -0.3646 0.3882 0.5529 0.169 Uiso 1 1 calc R . .
H90B H -0.3427 0.3008 0.6006 0.169 Uiso 1 1 calc R . .
H90C H -0.3651 0.3004 0.5251 0.169 Uiso 1 1 calc R . .
C91 C -0.1902(4) 0.3342(5) 0.5918(3) 0.103(3) Uani 1 1 d . . .
H91A H -0.2156 0.3984 0.5876 0.155 Uiso 1 1 calc R . .
H91B H -0.1253 0.3143 0.5848 0.155 Uiso 1 1 calc R . .
H91C H -0.2023 0.3127 0.6357 0.155 Uiso 1 1 calc R . .
C92 C -0.1957(5) 0.1967(5) 0.5456(3) 0.113(3) Uani 1 1 d . . .
H92A H -0.2065 0.1752 0.5898 0.170 Uiso 1 1 calc R . .
H92B H -0.1311 0.1761 0.5374 0.170 Uiso 1 1 calc R . .
H92C H -0.2250 0.1747 0.5136 0.170 Uiso 1 1 calc R . .
C93 C -0.3675(4) 0.4880(4) 0.3255(3) 0.0700(19) Uani 1 1 d . . .
C94 C -0.4012(5) 0.5761(5) 0.3553(4) 0.154(4) Uani 1 1 d . . .
H94A H -0.4166 0.5676 0.4013 0.230 Uiso 1 1 calc R . .
H94B H -0.4545 0.6160 0.3313 0.230 Uiso 1 1 calc R . .
H94C H -0.3541 0.6012 0.3525 0.230 Uiso 1 1 calc R . .
C95 C -0.4424(5) 0.4529(5) 0.3322(4) 0.151(4) Uani 1 1 d . . .
H95A H -0.4567 0.4460 0.3786 0.226 Uiso 1 1 calc R . .
H95B H -0.4237 0.3961 0.3138 0.226 Uiso 1 1 calc R . .
H95C H -0.4956 0.4940 0.3088 0.226 Uiso 1 1 calc R . .
C96 C -0.3473(4) 0.5019(6) 0.2563(3) 0.157(4) Uani 1 1 d . . .
H96A H -0.2999 0.5266 0.2526 0.236 Uiso 1 1 calc R . .
H96B H -0.4014 0.5426 0.2336 0.236 Uiso 1 1 calc R . .
H96C H -0.3271 0.4459 0.2364 0.236 Uiso 1 1 calc R . .
C97 C 0.1316(5) 0.3360(5) 0.6257(3) 0.091(2) Uani 1 1 d . . .
C98 C 0.0471(4) 0.3135(6) 0.6358(3) 0.141(4) Uani 1 1 d . . .
H98A H 0.0586 0.2649 0.6696 0.211 Uiso 1 1 calc R . .
H98B H 0.0308 0.2965 0.5948 0.211 Uiso 1 1 calc R . .
H98C H -0.0023 0.3648 0.6496 0.211 Uiso 1 1 calc R . .
C99 C 0.1571(5) 0.3606(5) 0.6923(3) 0.137(3) Uani 1 1 d . . .
H99A H 0.2109 0.3756 0.6867 0.205 Uiso 1 1 calc R . .
H99B H 0.1689 0.3106 0.7250 0.205 Uiso 1 1 calc R . .
H99C H 0.1074 0.4109 0.7070 0.205 Uiso 1 1 calc R . .
C100 C 0.1154(5) 0.4163(5) 0.5717(4) 0.136(3) Uani 1 1 d . . .
H10A H 0.1705 0.4290 0.5661 0.203 Uiso 1 1 calc R . .
H10B H 0.0669 0.4680 0.5858 0.203 Uiso 1 1 calc R . .
H10C H 0.0988 0.4010 0.5300 0.203 Uiso 1 1 calc R . .
C101 C 0.4627(4) 0.1129(4) 0.6488(3) 0.082(2) Uani 1 1 d D . .
C102 C 0.4564(9) 0.1517(9) 0.7146(5) 0.096(5) Uiso 0.50 1 d PD B 1
H10D H 0.4132 0.1356 0.7424 0.145 Uiso 0.50 1 calc PR B 1
H10E H 0.4365 0.2156 0.7076 0.145 Uiso 0.50 1 calc PR B 1
H10F H 0.5154 0.1287 0.7359 0.145 Uiso 0.50 1 calc PR B 1
C103 C 0.4967(7) 0.0095(6) 0.6614(5) 0.061(3) Uiso 0.50 1 d PD B 1
H10G H 0.5018 -0.0165 0.6196 0.091 Uiso 0.50 1 calc PR B 1
H10H H 0.4538 -0.0068 0.6894 0.091 Uiso 0.50 1 calc PR B 1
H10I H 0.5555 -0.0120 0.6831 0.091 Uiso 0.50 1 calc PR B 1
C104 C 0.5328(8) 0.1350(9) 0.6024(6) 0.105(5) Uiso 0.50 1 d PD B 1
H10J H 0.5356 0.1085 0.5610 0.158 Uiso 0.50 1 calc PR B 1
H10K H 0.5920 0.1117 0.6234 0.158 Uiso 0.50 1 calc PR B 1
H10L H 0.5143 0.1987 0.5938 0.158 Uiso 0.50 1 calc PR B 1
C105 C 0.3769(6) 0.3060(6) 0.4704(4) 0.149(3) Uani 1 1 d . . .
H10M H 0.3228 0.3059 0.4480 0.179 Uiso 1 1 calc R . .
H10N H 0.3739 0.2863 0.5170 0.179 Uiso 1 1 calc R . .
C106 C 0.5115(9) 0.1800(8) 0.6368(6) 0.104(5) Uiso 0.50 1 d PD B 2
H10O H 0.4727 0.2370 0.6507 0.156 Uiso 0.50 1 calc PR B 2
H10P H 0.5248 0.1860 0.5901 0.156 Uiso 0.50 1 calc PR B 2
H10Q H 0.5676 0.1589 0.6620 0.156 Uiso 0.50 1 calc PR B 2
C107 C 0.5228(9) 0.0231(8) 0.6268(7) 0.116(6) Uiso 0.50 1 d PD B 2
H10R H 0.4925 -0.0189 0.6358 0.175 Uiso 0.50 1 calc PR B 2
H10S H 0.5798 0.0023 0.6508 0.175 Uiso 0.50 1 calc PR B 2
H10T H 0.5342 0.0285 0.5798 0.175 Uiso 0.50 1 calc PR B 2
C108 C 0.4494(11) 0.1032(10) 0.7258(5) 0.134(7) Uiso 0.50 1 d PD B 2
H10U H 0.4141 0.1605 0.7410 0.202 Uiso 0.50 1 calc PR B 2
H10V H 0.5081 0.0803 0.7476 0.202 Uiso 0.50 1 calc PR B 2
H10W H 0.4178 0.0626 0.7361 0.202 Uiso 0.50 1 calc PR B 2
Cl1 Cl 0.4730(2) 0.2328(2) 0.43520(13) 0.2263(15) Uani 1 1 d . . .
Cl2 Cl 0.3774(3) 0.4108(3) 0.46457(14) 0.2459(17) Uani 1 1 d . . .

loop_
_atom_site_aniso_label
_atom_site_aniso_U_11
_atom_site_aniso_U_22
_atom_site_aniso_U_33
_atom_site_aniso_U_23
_atom_site_aniso_U_13
_atom_site_aniso_U_12
Ru1 0.0377(3) 0.0582(4) 0.0639(3) -0.0184(3) -0.0017(2) -0.0072(3)
Ru2 0.0460(3) 0.0605(4) 0.0624(3) 0.0075(3) -0.0049(2) -0.0110(3)
O1 0.100(4) 0.095(4) 0.101(4) -0.016(3) 0.009(3) -0.045(3)
O2 0.125(5) 0.141(6) 0.181(6) -0.090(4) 0.014(4) -0.042(4)
O3 0.029(2) 0.065(3) 0.070(2) -0.010(2) -0.0027(18) 0.004(2)
O4 0.034(2) 0.074(3) 0.064(2) -0.025(2) -0.0039(17) -0.008(2)
O5 0.125(5) 0.237(9) 0.219(7) 0.149(6) -0.031(5) -0.057(5)
O6 0.104(4) 0.102(4) 0.127(4) -0.010(3) -0.015(3) -0.046(3)
O7 0.044(2) 0.081(3) 0.059(2) 0.008(2) -0.0042(19) -0.009(2)
O8 0.044(2) 0.066(3) 0.069(2) -0.005(2) -0.018(2) 0.003(2)
N1 0.035(3) 0.048(3) 0.064(3) -0.012(3) -0.004(2) -0.003(2)
N2 0.035(3) 0.052(3) 0.053(3) -0.010(2) -0.002(2) -0.011(3)
N3 0.042(3) 0.048(3) 0.051(3) 0.005(2) -0.005(2) -0.013(3)
N4 0.042(3) 0.048(3) 0.068(3) 0.009(3) -0.012(3) -0.005(3)
C1 0.060(5) 0.066(5) 0.071(5) -0.018(4) 0.003(3) -0.010(4)
C2 0.065(5) 0.075(6) 0.081(5) -0.031(4) -0.008(3) -0.016(4)
C3 0.039(4) 0.046(4) 0.065(4) -0.017(3) -0.006(3) -0.007(3)
C4 0.037(4) 0.042(4) 0.064(4) -0.007(3) -0.004(3) -0.006(3)
C5 0.055(4) 0.049(4) 0.075(4) -0.008(3) 0.011(3) -0.009(4)
C6 0.042(4) 0.047(4) 0.096(5) 0.002(4) 0.012(4) -0.005(3)
C7 0.043(4) 0.057(5) 0.094(5) 0.003(4) -0.010(4) -0.004(3)
C8 0.036(4) 0.055(4) 0.063(4) -0.010(3) 0.000(3) -0.003(3)
C9 0.033(4) 0.055(4) 0.073(4) -0.010(3) -0.013(3) 0.003(3)
C10 0.037(3) 0.056(5) 0.060(4) -0.005(4) -0.007(3) -0.008(3)
C11 0.062(4) 0.040(5) 0.094(5) -0.009(4) -0.009(4) -0.016(3)
C12 0.074(5) 0.054(5) 0.088(5) 0.009(5) -0.005(4) -0.023(4)
C13 0.059(4) 0.064(6) 0.069(5) -0.002(5) -0.002(3) -0.023(4)
C14 0.102(6) 0.074(6) 0.083(5) 0.020(5) -0.010(4) -0.036(4)
C15 0.127(7) 0.104(7) 0.064(5) 0.009(5) -0.009(4) -0.048(6)
C16 0.112(6) 0.086(7) 0.079(6) -0.010(5) -0.002(4) -0.042(5)
C17 0.075(4) 0.075(5) 0.053(4) -0.005(4) -0.001(3) -0.028(4)
C18 0.039(3) 0.059(5) 0.056(4) -0.007(4) -0.001(3) -0.018(3)
C19 0.029(3) 0.049(5) 0.059(4) -0.001(4) -0.004(3) -0.014(3)
C20 0.034(4) 0.048(5) 0.052(3) -0.008(3) 0.001(3) -0.007(3)
C21 0.036(4) 0.047(5) 0.052(3) -0.017(3) 0.006(3) -0.015(3)
C22 0.048(4) 0.058(5) 0.062(4) -0.003(4) -0.010(3) -0.014(4)
C23 0.063(5) 0.056(5) 0.081(4) 0.009(4) -0.009(4) -0.029(4)
C24 0.047(4) 0.069(5) 0.062(4) -0.007(4) -0.002(3) -0.022(4)
C25 0.067(5) 0.097(6) 0.091(5) 0.010(4) -0.005(4) -0.050(5)
C26 0.048(5) 0.119(7) 0.107(5) 0.002(5) -0.015(4) -0.046(5)
C27 0.055(5) 0.083(6) 0.091(5) 0.019(4) -0.017(4) -0.029(4)
C28 0.040(4) 0.068(5) 0.084(4) 0.007(4) -0.009(3) -0.023(4)
C29 0.036(4) 0.059(5) 0.055(4) -0.005(3) -0.002(3) -0.022(4)
C30 0.032(4) 0.053(4) 0.063(4) -0.008(3) 0.006(3) -0.013(3)
C31 0.036(4) 0.046(4) 0.062(4) 0.004(3) -0.003(3) -0.015(3)
C32 0.039(4) 0.050(4) 0.077(4) -0.002(3) -0.007(3) -0.013(3)
C33 0.030(4) 0.049(4) 0.078(4) -0.005(3) -0.004(3) -0.007(3)
C34 0.048(4) 0.049(4) 0.075(4) -0.021(3) 0.008(3) -0.015(3)
C35 0.027(3) 0.047(4) 0.069(4) -0.017(3) -0.004(3) -0.007(3)
C36 0.050(4) 0.047(4) 0.064(4) -0.014(3) 0.001(3) -0.015(3)
C37 0.052(4) 0.068(5) 0.059(4) -0.003(3) -0.006(3) -0.016(4)
C38 0.070(4) 0.060(5) 0.104(5) 0.002(4) -0.021(4) 0.001(4)
C39 0.075(5) 0.098(6) 0.080(4) -0.003(4) -0.016(3) -0.030(4)
C40 0.071(5) 0.122(7) 0.087(5) 0.024(5) -0.007(4) -0.004(4)
C41 0.073(5) 0.045(5) 0.135(6) 0.027(4) 0.034(4) 0.007(4)
C45 0.042(4) 0.079(5) 0.070(4) -0.016(4) -0.005(3) -0.020(4)
C46 0.088(5) 0.079(6) 0.113(5) -0.038(4) 0.000(4) -0.032(4)
C47 0.050(4) 0.129(7) 0.110(5) -0.028(5) -0.022(4) -0.031(4)
C48 0.077(5) 0.125(6) 0.061(4) -0.005(4) -0.004(3) -0.034(4)
C49 0.041(4) 0.065(5) 0.080(4) -0.019(4) 0.005(3) 0.002(4)
C50 0.090(6) 0.098(7) 0.137(6) 0.017(5) 0.016(5) 0.043(5)
C51 0.074(5) 0.095(7) 0.222(8) -0.029(6) 0.077(6) -0.020(5)
C52 0.074(5) 0.129(7) 0.146(6) -0.084(6) 0.014(5) 0.016(5)
C53 0.076(5) 0.081(6) 0.070(4) 0.025(4) 0.006(4) -0.030(4)
C54 0.061(5) 0.064(5) 0.079(5) -0.001(4) -0.021(3) -0.021(4)
C55 0.039(4) 0.055(4) 0.058(4) -0.001(3) -0.009(3) -0.011(3)
C56 0.039(4) 0.063(5) 0.061(4) 0.003(3) -0.003(3) -0.020(3)
C57 0.032(4) 0.073(5) 0.084(5) -0.015(4) 0.007(3) -0.013(3)
C58 0.049(4) 0.055(4) 0.059(4) 0.002(3) -0.004(3) -0.012(3)
C59 0.042(4) 0.058(4) 0.067(4) 0.007(3) 0.005(3) -0.008(3)
C60 0.035(4) 0.057(4) 0.054(4) 0.004(3) 0.002(3) -0.010(3)
C61 0.048(4) 0.057(4) 0.052(3) 0.003(3) -0.005(3) -0.012(3)
C62 0.036(4) 0.050(5) 0.056(4) 0.001(3) 0.000(3) -0.014(3)
C63 0.048(4) 0.056(5) 0.083(4) -0.008(4) 0.006(3) -0.017(4)
C64 0.076(5) 0.047(4) 0.089(4) -0.017(4) 0.007(4) -0.027(4)
C65 0.052(4) 0.069(5) 0.064(4) -0.012(3) 0.004(3) -0.030(4)
C66 0.072(5) 0.078(6) 0.099(5) -0.011(4) 0.004(4) -0.045(5)
C67 0.064(5) 0.120(7) 0.084(5) -0.023(5) 0.018(4) -0.056(5)
C68 0.061(5) 0.087(6) 0.097(5) -0.028(4) 0.012(4) -0.025(4)
C69 0.045(4) 0.069(5) 0.086(4) -0.019(4) 0.012(3) -0.023(4)
C70 0.042(4) 0.057(5) 0.064(4) -0.012(3) 0.002(3) -0.017(4)
C71 0.039(4) 0.040(4) 0.065(4) -0.004(3) -0.003(3) -0.013(3)
C72 0.042(4) 0.045(5) 0.055(4) 0.000(4) -0.002(3) -0.009(3)
C73 0.040(4) 0.057(5) 0.058(4) -0.009(4) -0.009(3) -0.004(3)
C74 0.067(4) 0.047(5) 0.085(5) 0.003(4) -0.009(3) -0.008(4)
C75 0.083(5) 0.048(5) 0.087(5) -0.021(5) -0.007(4) -0.015(4)
C76 0.067(4) 0.060(6) 0.069(5) -0.014(4) 0.001(3) -0.019(4)
C77 0.093(5) 0.084(6) 0.090(5) -0.031(5) 0.012(4) -0.040(5)
C78 0.119(6) 0.120(8) 0.073(5) -0.032(6) 0.007(4) -0.052(6)
C79 0.098(5) 0.088(7) 0.075(5) -0.017(4) 0.008(4) -0.034(5)
C80 0.056(4) 0.069(5) 0.075(4) -0.023(4) 0.007(3) -0.019(4)
C81 0.041(4) 0.053(5) 0.063(5) -0.003(4) 0.002(3) -0.014(3)
C82 0.050(4) 0.042(4) 0.086(5) 0.004(4) 0.001(4) -0.001(3)
C83 0.041(4) 0.051(4) 0.059(4) -0.002(3) -0.005(3) -0.002(3)
C84 0.052(4) 0.057(5) 0.066(4) 0.011(4) -0.006(4) -0.016(4)
C85 0.044(4) 0.070(5) 0.070(4) -0.008(4) -0.009(3) -0.013(4)
C86 0.063(5) 0.069(5) 0.079(4) -0.001(4) -0.020(4) -0.020(4)
C87 0.048(4) 0.066(5) 0.076(4) 0.002(4) -0.018(3) -0.013(4)
C88 0.049(4) 0.065(5) 0.084(4) -0.006(4) -0.012(3) -0.006(4)
C89 0.051(4) 0.097(6) 0.071(4) 0.008(4) 0.000(3) -0.030(4)
C90 0.056(5) 0.199(9) 0.077(4) 0.028(5) 0.007(3) -0.051(5)
C91 0.083(5) 0.172(8) 0.067(4) -0.022(5) 0.008(4) -0.059(5)
C92 0.115(6) 0.124(8) 0.103(5) 0.046(5) -0.009(4) -0.058(6)
C93 0.048(4) 0.064(5) 0.081(5) 0.003(4) -0.020(3) 0.000(4)
C94 0.126(7) 0.085(7) 0.203(8) -0.018(6) -0.078(6) 0.025(6)
C95 0.071(6) 0.124(8) 0.251(10) 0.077(7) -0.089(6) -0.042(5)
C96 0.078(5) 0.227(11) 0.082(5) 0.039(6) -0.023(4) 0.036(6)
C97 0.062(5) 0.118(7) 0.088(5) -0.047(5) -0.004(4) -0.017(5)
C98 0.060(5) 0.250(11) 0.120(6) -0.076(6) 0.020(4) -0.054(6)
C99 0.102(6) 0.165(8) 0.124(6) -0.077(6) -0.025(5) -0.008(5)
C100 0.122(7) 0.073(6) 0.184(8) -0.037(6) -0.004(6) 0.005(5)
C101 0.062(5) 0.077(6) 0.096(5) -0.006(4) -0.008(4) -0.011(4)
C105 0.194(10) 0.105(8) 0.150(7) -0.005(6) -0.001(6) -0.057(7)
Cl1 0.225(3) 0.260(4) 0.159(2) -0.007(2) 0.033(2) -0.049(3)
Cl2 0.409(5) 0.223(4) 0.169(2) -0.035(2) -0.004(3) -0.186(4)

loop_
_atom_type_symbol
_atom_type_description
_atom_type_scat_dispersion_real
_atom_type_scat_dispersion_imag
_atom_type_scat_source
Ru Ru -1.2594 0.8363 'International Tables Vol C Tables 4.2.6.8 and 6.1.1.4'
O O 0.0106 0.0060 'International Tables Vol C Tables 4.2.6.8 and 6.1.1.4'
N N 0.0061 0.0033 'International Tables Vol C Tables 4.2.6.8 and 6.1.1.4'
C C 0.0033 0.0016 'International Tables Vol C Tables 4.2.6.8 and 6.1.1.4'
Cl Cl 0.1484 0.1585 'International Tables Vol C Tables 4.2.6.8 and 6.1.1.4'
H H 0.0000 0.0000 'International Tables Vol C Tables 4.2.6.8 and 6.1.1.4'

loop_
_geom_angle_atom_site_label_1
_geom_angle_atom_site_label_2
_geom_angle_atom_site_label_3
_geom_angle
C1 Ru1 C2 91.0(3)
C1 Ru1 N1 96.3(2)
C2 Ru1 N1 93.4(2)
C1 Ru1 O3 176.6(2)
C2 Ru1 O3 89.5(2)
N1 Ru1 O3 87.09(17)
C1 Ru1 O4 91.2(2)
C2 Ru1 O4 89.7(2)
N1 Ru1 O4 171.89(17)
O3 Ru1 O4 85.45(13)
C1 Ru1 N2 91.4(2)
C2 Ru1 N2 177.1(2)
N1 Ru1 N2 87.90(17)
O3 Ru1 N2 88.00(15)
O4 Ru1 N2 88.68(15)
C54 Ru2 C53 91.7(3)
C54 Ru2 N4 95.5(2)
C53 Ru2 N4 92.0(2)
C54 Ru2 O7 91.5(2)
C53 Ru2 O7 89.9(2)
N4 Ru2 O7 172.66(19)
C54 Ru2 O8 177.6(2)
C53 Ru2 O8 90.0(2)
N4 Ru2 O8 86.13(17)
O7 Ru2 O8 86.79(15)
C54 Ru2 N3 89.8(2)
C53 Ru2 N3 177.9(2)
N4 Ru2 N3 89.34(17)
O7 Ru2 N3 88.52(16)
O8 Ru2 N3 88.48(16)
C3 O3 Ru1 127.4(3)
C30 O4 Ru1 124.2(3)
C55 O7 Ru2 124.1(3)
C84 O8 Ru2 125.4(4)
C9 N1 C10 118.9(4)
C9 N1 Ru1 124.6(4)
C10 N1 Ru1 115.1(3)
C36 N2 C21 116.3(5)
C36 N2 Ru1 120.4(4)
C21 N2 Ru1 122.0(3)
C61 N3 C62 117.0(5)
C61 N3 Ru2 120.0(4)
C62 N3 Ru2 122.4(3)
C82 N4 C73 120.3(5)
C82 N4 Ru2 124.0(4)
C73 N4 Ru2 115.3(3)
O1 C1 Ru1 177.4(6)
O2 C2 Ru1 174.8(7)
O3 C3 C8 123.2(5)
O3 C3 C4 119.1(5)
C8 C3 C4 117.7(5)
C5 C4 C3 117.6(5)
C5 C4 C37 122.8(5)
C3 C4 C37 119.5(5)
C4 C5 C6 126.2(5)
C7 C6 C5 115.2(5)
C7 C6 C41 121.9(6)
C5 C6 C41 122.9(6)
C6 C7 C8 123.2(5)
C7 C8 C3 120.1(5)
C7 C8 C9 118.0(5)
C3 C8 C9 121.6(5)
N1 C9 C8 129.1(5)
C19 C10 C11 121.5(5)
C19 C10 N1 117.9(6)
C11 C10 N1 120.5(6)
C12 C11 C10 119.5(6)
C11 C12 C13 121.7(6)
C12 C13 C14 122.0(7)
C12 C13 C18 119.3(6)
C14 C13 C18 118.7(6)
C15 C14 C13 121.5(7)
C14 C15 C16 120.2(6)
C17 C16 C15 120.1(6)
C16 C17 C18 122.2(6)
C17 C18 C19 124.6(7)
C17 C18 C13 117.2(5)
C19 C18 C13 118.3(6)
C10 C19 C18 119.6(6)
C10 C19 C20 119.0(5)
C18 C19 C20 121.3(6)
C21 C20 C29 118.4(6)
C21 C20 C19 122.7(5)
C29 C20 C19 118.8(5)
C20 C21 C22 120.8(5)
C20 C21 N2 123.2(6)
C22 C21 N2 115.8(5)
C23 C22 C21 121.4(5)
C22 C23 C24 119.6(6)
C29 C24 C23 119.5(6)
C29 C24 C25 120.3(6)
C23 C24 C25 120.2(7)
C26 C25 C24 118.7(7)
C25 C26 C27 121.2(6)
C28 C27 C26 120.6(6)
C27 C28 C29 121.8(6)
C28 C29 C24 117.3(6)
C28 C29 C20 122.5(6)
C24 C29 C20 120.2(5)
O4 C30 C35 124.3(5)
O4 C30 C31 117.4(5)
C35 C30 C31 118.1(4)
C32 C31 C30 117.3(5)
C32 C31 C45 122.8(5)
C30 C31 C45 119.9(4)
C31 C32 C33 126.0(5)
C34 C33 C32 115.7(5)
C34 C33 C49 122.3(5)
C32 C33 C49 121.9(5)
C33 C34 C35 123.1(5)
C30 C35 C34 119.7(5)
C30 C35 C36 122.8(4)
C34 C35 C36 117.1(5)
N2 C36 C35 129.7(5)
C40 C37 C4 111.5(5)
C40 C37 C38 108.8(5)
C4 C37 C38 111.3(4)
C40 C37 C39 107.1(5)
C4 C37 C39 108.4(5)
C38 C37 C39 109.8(5)
C42' C41 C44' 123.5(9)
C42' C41 C42 41.6(6)
C44' C41 C42 129.9(9)
C42' C41 C43 136.4(8)
C44' C41 C43 34.8(6)
C42 C41 C43 113.4(7)
C42' C41 C6 114.4(7)
C44' C41 C6 113.7(8)
C42 C41 C6 114.1(7)
C43 C41 C6 108.7(6)
C42' C41 C44 68.5(8)
C44' C41 C44 71.0(7)
C42 C41 C44 108.1(8)
C43 C41 C44 105.4(6)
C6 C41 C44 106.5(6)
C42' C41 C43' 98.9(7)
C44' C41 C43' 96.2(8)
C42 C41 C43' 58.1(6)
C43 C41 C43' 63.6(6)
C6 C41 C43' 104.3(7)
C44 C41 C43' 149.2(7)
C47 C45 C48 107.2(5)
C47 C45 C46 106.9(5)
C48 C45 C46 110.3(5)
C47 C45 C31 111.7(4)
C48 C45 C31 109.3(5)
C46 C45 C31 111.3(5)
C52 C49 C50 109.2(6)
C52 C49 C51 106.1(5)
C50 C49 C51 109.2(6)
C52 C49 C33 113.3(5)
C50 C49 C33 110.6(5)
C51 C49 C33 108.4(5)
O5 C53 Ru2 172.7(8)
O6 C54 Ru2 179.8(7)
O7 C55 C60 123.7(5)
O7 C55 C56 118.1(5)
C60 C55 C56 118.2(5)
C57 C56 C55 117.5(5)
C57 C56 C89 121.6(5)
C55 C56 C89 120.9(5)
C56 C57 C58 126.2(5)
C59 C58 C57 114.9(5)
C59 C58 C93 124.9(5)
C57 C58 C93 120.0(5)
C58 C59 C60 122.9(5)
C55 C60 C59 120.2(5)
C55 C60 C61 122.6(5)
C59 C60 C61 116.5(5)
N3 C61 C60 129.4(5)
C71 C62 C63 119.6(5)
C71 C62 N3 123.3(6)
C63 C62 N3 117.0(5)
C64 C63 C62 122.0(5)
C63 C64 C65 120.3(6)
C66 C65 C70 120.3(5)
C66 C65 C64 121.5(6)
C70 C65 C64 118.1(5)
C67 C66 C65 120.3(6)
C66 C67 C68 120.1(6)
C69 C68 C67 121.7(6)
C68 C69 C70 120.5(6)
C69 C70 C71 122.4(6)
C69 C70 C65 117.0(6)
C71 C70 C65 120.6(5)
C62 C71 C70 119.3(5)
C62 C71 C72 121.5(5)
C70 C71 C72 119.2(5)
C73 C72 C81 117.3(6)
C73 C72 C71 120.1(5)
C81 C72 C71 122.6(6)
C72 C73 C74 122.6(5)
C72 C73 N4 118.6(6)
C74 C73 N4 118.5(6)
C75 C74 C73 119.5(6)
C74 C75 C76 121.4(6)
C75 C76 C81 118.7(6)
C75 C76 C77 121.3(7)
C81 C76 C77 120.0(7)
C78 C77 C76 119.7(7)
C77 C78 C79 121.1(7)
C80 C79 C78 119.4(7)
C79 C80 C81 121.8(6)
C80 C81 C76 118.0(6)
C80 C81 C72 121.5(6)
C76 C81 C72 120.5(6)
N4 C82 C83 128.5(5)
C88 C83 C84 120.3(5)
C88 C83 C82 118.2(5)
C84 C83 C82 121.2(5)
O8 C84 C83 122.5(5)
O8 C84 C85 120.0(5)
C83 C84 C85 117.5(5)
C86 C85 C84 118.8(5)
C86 C85 C97 121.9(5)
C84 C85 C97 119.3(5)
C85 C86 C87 124.4(5)
C88 C87 C86 117.4(5)
C88 C87 C101 122.1(5)
C86 C87 C101 120.5(5)
C87 C88 C83 121.6(5)
C92 C89 C90 105.7(6)
C92 C89 C56 110.6(5)
C90 C89 C56 112.9(5)
C92 C89 C91 110.1(6)
C90 C89 C91 107.7(5)
C56 C89 C91 109.8(5)
C96 C93 C95 110.4(6)
C96 C93 C94 108.9(7)
C95 C93 C94 106.5(6)
C96 C93 C58 110.6(5)
C95 C93 C58 111.5(6)
C94 C93 C58 108.8(5)
C98 C97 C99 108.3(6)
C98 C97 C85 109.8(6)
C99 C97 C85 111.1(5)
C98 C97 C100 111.2(6)
C99 C97 C100 109.6(7)
C85 C97 C100 106.9(5)
C102 C101 C107 130.6(9)
C102 C101 C106 76.2(7)
C107 C101 C106 110.1(7)
C102 C101 C104 111.8(7)
C107 C101 C104 76.5(7)
C106 C101 C104 38.2(6)
C102 C101 C103 108.3(7)
C107 C101 C103 32.2(6)
C106 C101 C103 133.7(8)
C104 C101 C103 107.2(6)
C102 C101 C108 31.8(7)
C107 C101 C108 108.4(8)
C106 C101 C108 105.9(8)
C104 C101 C108 135.4(9)
C103 C101 C108 79.6(7)
C102 C101 C87 113.1(7)
C107 C101 C87 110.1(7)
C106 C101 C87 110.0(7)
C104 C101 C87 106.6(6)
C103 C101 C87 109.7(6)
C108 C101 C87 112.3(7)
Cl2 C105 Cl1 111.7(6)

loop_
_geom_bond_atom_site_label_1
_geom_bond_atom_site_label_2
_geom_bond_distance
Ru1 C1 1.833(7)
Ru1 C2 1.909(7)
Ru1 N1 2.047(4)
Ru1 O3 2.050(4)
Ru1 O4 2.056(3)
Ru1 N2 2.090(4)
Ru2 C54 1.839(7)
Ru2 C53 1.925(7)
Ru2 N4 2.045(4)
Ru2 O7 2.049(3)
Ru2 O8 2.058(4)
Ru2 N3 2.088(4)
O1 C1 1.163(6)
O2 C2 1.092(6)
O3 C3 1.310(5)
O4 C30 1.306(5)
O5 C53 1.039(6)
O6 C54 1.156(6)
O7 C55 1.309(5)
O8 C84 1.307(6)
N1 C9 1.290(6)
N1 C10 1.428(6)
N2 C36 1.306(6)
N2 C21 1.443(6)
N3 C61 1.307(6)
N3 C62 1.428(6)
N4 C82 1.289(6)
N4 C73 1.438(6)
C3 C8 1.405(6)
C3 C4 1.429(6)
C4 C5 1.358(6)
C4 C37 1.525(7)
C5 C6 1.397(7)
C6 C7 1.347(7)
C6 C41 1.543(7)
C7 C8 1.404(7)
C8 C9 1.426(7)
C10 C19 1.364(7)
C10 C11 1.410(7)
C11 C12 1.344(7)
C12 C13 1.391(7)
C13 C14 1.416(7)
C13 C18 1.434(7)
C14 C15 1.332(8)
C15 C16 1.390(8)
C16 C17 1.370(7)
C17 C18 1.387(7)
C18 C19 1.416(7)
C19 C20 1.495(7)
C20 C21 1.388(6)
C20 C29 1.432(7)
C21 C22 1.414(7)
C22 C23 1.365(7)
C23 C24 1.422(7)
C24 C29 1.415(7)
C24 C25 1.426(8)
C25 C26 1.369(7)
C26 C27 1.384(8)
C27 C28 1.354(7)
C28 C29 1.407(7)
C30 C35 1.392(6)
C30 C31 1.447(6)
C31 C32 1.367(6)
C31 C45 1.538(7)
C32 C33 1.391(7)
C33 C34 1.346(6)
C33 C49 1.529(7)
C34 C35 1.427(6)
C35 C36 1.433(6)
C37 C40 1.521(7)
C37 C38 1.525(7)
C37 C39 1.540(7)
C41 C42' 1.400(13)
C41 C44' 1.426(13)
C41 C42 1.439(11)
C41 C43 1.520(11)
C41 C44 1.655(11)
C41 C43' 1.800(14)
C45 C47 1.508(6)
C45 C48 1.509(7)
C45 C46 1.531(7)
C49 C52 1.480(7)
C49 C50 1.513(7)
C49 C51 1.514(8)
C55 C60 1.406(6)
C55 C56 1.429(6)
C56 C57 1.363(6)
C56 C89 1.532(7)
C57 C58 1.421(7)
C58 C59 1.348(6)
C58 C93 1.542(7)
C59 C60 1.424(6)
C60 C61 1.431(6)
C62 C71 1.383(6)
C62 C63 1.411(7)
C63 C64 1.345(7)
C64 C65 1.427(7)
C65 C66 1.414(7)
C65 C70 1.416(7)
C66 C67 1.350(7)
C67 C68 1.378(8)
C68 C69 1.369(7)
C69 C70 1.414(6)
C70 C71 1.416(7)
C71 C72 1.482(7)
C72 C73 1.357(7)
C72 C81 1.425(7)
C73 C74 1.419(7)
C74 C75 1.333(7)
C75 C76 1.402(7)
C76 C81 1.409(7)
C76 C77 1.412(7)
C77 C78 1.364(8)
C78 C79 1.402(9)
C79 C80 1.362(7)
C80 C81 1.408(7)
C82 C83 1.430(7)
C83 C88 1.416(7)
C83 C84 1.425(7)
C84 C85 1.432(7)
C85 C86 1.372(7)
C85 C97 1.564(8)
C86 C87 1.394(7)
C87 C88 1.369(7)
C87 C101 1.578(7)
C89 C92 1.513(8)
C89 C90 1.530(7)
C89 C91 1.541(8)
C93 C96 1.436(7)
C93 C95 1.474(8)
C93 C94 1.496(8)
C97 C98 1.500(9)
C97 C99 1.529(7)
C97 C100 1.567(9)
C101 C102 1.496(9)
C101 C107 1.509(10)
C101 C106 1.535(10)
C101 C104 1.542(10)
C101 C103 1.554(9)
C101 C108 1.559(10)
C105 Cl2 1.685(8)
C105 Cl1 1.721(8)
